data_4085510
loop_
_publ_author_name
'Musgrave, Rebecca A.'
'Russell, Andrew D.'
'Whittell, George R.'
'Haddow, Mairi F.'
'Manners, Ian'

_publ_section_title
;
 Tuning the Polymerization Behavior of Silicon-Bridged [1]Ferrocenophanes
 Using Bulky Substituents
;
_journal_issue 5
_journal_name_full Organometallics
_journal_page_first 897
_journal_paper_doi 10.1021/om5012598
_journal_volume 34
_journal_year 2015
_chemical_formula_moiety 'C10 H9 Cl Fe Si'
_chemical_formula_sum 'C10 H9 Cl Fe Si'
_chemical_formula_weight 248.56
_chemical_name_systematic
; 
 ? 
;
_space_group_IT_number 14
_space_group_name_H-M_alt 'P 1 21/c 1'
_symmetry_cell_setting monoclinic
_symmetry_space_group_name_Hall '-P 2ybc'
_symmetry_space_group_name_H-M 'P 1 21/c 1'
_atom_sites_solution_hydrogens geom
_atom_sites_solution_primary direct
_atom_sites_solution_secondary difmap
_audit_creation_method SHELXL-97
_cell_angle_alpha 90.00
_cell_angle_beta 117.912(7)
_cell_angle_gamma 90.00
_cell_formula_units_Z 4
_cell_length_a 7.3059(7)
_cell_length_b 19.4204(17)
_cell_length_c 7.4875(8)
_cell_measurement_reflns_used 6115
_cell_measurement_temperature 100(2)
_cell_measurement_theta_max 32.14
_cell_measurement_theta_min 3.16
_cell_volume 938.77(17)
_computing_cell_refinement 'Bruker Apex2'
_computing_data_collection 'Bruker Apex2'
_computing_data_reduction 'Bruker SAINT V7.68A'
_computing_molecular_graphics 'Bruker ShelxTL'
_computing_structure_refinement 'SHELXL-97 (Sheldrick, 2008)'
_computing_structure_solution 'SHELXS-97 (Sheldrick, 2008)'
_diffrn_ambient_temperature 100(2)
_diffrn_measured_fraction_theta_full 0.965
_diffrn_measured_fraction_theta_max 0.872
_diffrn_measurement_device_type 'Bruker Apex II Kappa with CCD area detector'
_diffrn_measurement_method 'phi and omega scans'
_diffrn_radiation_monochromator graphite
_diffrn_radiation_source 'fine-focus sealed tube'
_diffrn_radiation_type MoK\a
_diffrn_radiation_wavelength 0.71073
_diffrn_reflns_av_R_equivalents 0.0642
_diffrn_reflns_av_sigmaI/netI 0.0595
_diffrn_reflns_limit_h_max 10
_diffrn_reflns_limit_h_min -10
_diffrn_reflns_limit_k_max 28
_diffrn_reflns_limit_k_min -28
_diffrn_reflns_limit_l_max 10
_diffrn_reflns_limit_l_min -10
_diffrn_reflns_number 11868
_diffrn_reflns_theta_full 27.50
_diffrn_reflns_theta_max 32.23
_diffrn_reflns_theta_min 2.10
_exptl_absorpt_coefficient_mu 1.959
_exptl_absorpt_correction_T_max 0.1750
_exptl_absorpt_correction_T_min 0.0909
_exptl_absorpt_correction_type multi-scan
_exptl_absorpt_process_details 'SADABS V2008/1'
_exptl_crystal_colour orange-yellow
_exptl_crystal_density_diffrn 1.759
_exptl_crystal_density_method 'not measured'
_exptl_crystal_description plate
_exptl_crystal_F_000 504
_exptl_crystal_size_max 0.44
_exptl_crystal_size_mid 0.33
_exptl_crystal_size_min 0.09
_refine_diff_density_max 1.605
_refine_diff_density_min -1.389
_refine_diff_density_rms 0.211
_refine_ls_extinction_method none
_refine_ls_goodness_of_fit_ref 1.203
_refine_ls_hydrogen_treatment mixed
_refine_ls_matrix_type full
_refine_ls_number_parameters 121
_refine_ls_number_reflns 2891
_refine_ls_number_restraints 0
_refine_ls_restrained_S_all 1.203
_refine_ls_R_factor_all 0.1251
_refine_ls_R_factor_gt 0.1008
_refine_ls_shift/su_max 0.000
_refine_ls_shift/su_mean 0.000
_refine_ls_structure_factor_coef Fsqd
_refine_ls_weighting_details 'calc w=1/[\s^2^(Fo^2^)+(0.0000P)^2^+19.9301P] where P=(Fo^2^+2Fc^2^)/3'
_refine_ls_weighting_scheme calc
_refine_ls_wR_factor_gt 0.2268
_refine_ls_wR_factor_ref 0.2405
_reflns_number_gt 2279
_reflns_number_total 2891
_reflns_threshold_expression >2sigma(I)
_cod_data_source_file om5012598_si_002.cif
_cod_data_source_block rm011_0m
_cod_depositor_comments 'Adding full bibliography for 4085510--4085512.cif.'
_cod_original_cell_volume 938.77(16)
_cod_database_code 4085510

loop_
_symmetry_equiv_pos_as_xyz
'x, y, z'
'-x, y+1/2, -z+1/2'
'-x, -y, -z'
'x, -y-1/2, z-1/2'

loop_
_atom_site_label
_atom_site_type_symbol
_atom_site_fract_x
_atom_site_fract_y
_atom_site_fract_z
_atom_site_U_iso_or_equiv
_atom_site_adp_type
_atom_site_occupancy
_atom_site_symmetry_multiplicity
_atom_site_calc_flag
_atom_site_refinement_flags
Fe1 Fe 0.74531(17) 0.10222(5) 0.79141(18) 0.0196(3) Uani 1 1 d .
Cl1 Cl 0.1742(3) 0.15717(10) 0.3517(3) 0.0251(4) Uani 1 1 d .
Si1 Si 0.4147(3) 0.18180(10) 0.6297(4) 0.0212(4) Uani 1 1 d .
H1 H 0.357(15) 0.239(5) 0.689(15) 0.025 Uiso 1 1 d .
C1 C 0.6607(12) 0.1857(3) 0.6122(13) 0.0218(15) Uani 1 1 d .
C2 C 0.8509(13) 0.1993(4) 0.7960(14) 0.0257(16) Uani 1 1 d .
H2 H 0.8695 0.2356 0.8981 0.031 Uiso 1 1 calc R
C3 C 1.0055(12) 0.1527(4) 0.8083(13) 0.0246(15) Uani 1 1 d .
H3 H 1.1495 0.1493 0.9225 0.030 Uiso 1 1 calc R
C4 C 0.9175(12) 0.1088(4) 0.6339(13) 0.0231(15) Uani 1 1 d .
H4 H 0.9893 0.0698 0.6053 0.028 Uiso 1 1 calc R
C5 C 0.7094(12) 0.1288(4) 0.5138(12) 0.0216(14) Uani 1 1 d .
H5 H 0.6101 0.1069 0.3832 0.026 Uiso 1 1 calc R
C6 C 0.4755(12) 0.1057(4) 0.8006(12) 0.0204(14) Uani 1 1 d .
C7 C 0.6489(13) 0.1095(4) 1.0024(13) 0.0244(15) Uani 1 1 d .
H7 H 0.6786 0.1492 1.0972 0.029 Uiso 1 1 calc R
C8 C 0.7701(13) 0.0499(4) 1.0446(13) 0.0255(16) Uani 1 1 d .
H8 H 0.9011 0.0404 1.1713 0.031 Uiso 1 1 calc R
C9 C 0.6765(12) 0.0061(4) 0.8710(14) 0.0254(16) Uani 1 1 d .
H9 H 0.7318 -0.0392 0.8546 0.030 Uiso 1 1 calc R
C10 C 0.4974(12) 0.0395(4) 0.7233(13) 0.0217(14) Uani 1 1 d .
H10 H 0.4029 0.0208 0.5860 0.026 Uiso 1 1 calc R

loop_
_atom_site_aniso_label
_atom_site_aniso_U_11
_atom_site_aniso_U_22
_atom_site_aniso_U_33
_atom_site_aniso_U_23
_atom_site_aniso_U_13
_atom_site_aniso_U_12
Fe1 0.0194(5) 0.0184(5) 0.0212(6) 0.0017(4) 0.0095(4) -0.0002(4)
Cl1 0.0206(8) 0.0277(8) 0.0236(10) 0.0015(7) 0.0075(8) -0.0006(6)
Si1 0.0199(10) 0.0200(9) 0.0222(12) -0.0006(7) 0.0086(9) 0.0011(7)
C1 0.025(4) 0.014(3) 0.025(4) 0.002(3) 0.010(3) -0.002(3)
C2 0.023(4) 0.018(3) 0.034(5) 0.003(3) 0.012(4) -0.004(3)
C3 0.019(3) 0.028(4) 0.024(4) 0.001(3) 0.008(3) -0.002(3)
C4 0.025(4) 0.023(3) 0.026(4) 0.001(3) 0.016(3) 0.000(3)
C5 0.022(3) 0.030(4) 0.017(4) -0.004(3) 0.012(3) -0.006(3)
C6 0.022(3) 0.020(3) 0.021(4) 0.004(3) 0.012(3) 0.001(3)
C7 0.030(4) 0.025(3) 0.023(4) 0.001(3) 0.016(3) 0.002(3)
C8 0.026(4) 0.027(4) 0.024(4) 0.005(3) 0.012(3) 0.003(3)
C9 0.022(3) 0.019(3) 0.035(5) 0.008(3) 0.013(3) 0.001(3)
C10 0.023(3) 0.021(3) 0.024(4) 0.004(3) 0.013(3) 0.000(3)

loop_
_atom_type_symbol
_atom_type_description
_atom_type_scat_dispersion_real
_atom_type_scat_dispersion_imag
_atom_type_scat_source
C C 0.0033 0.0016 'International Tables Vol C Tables 4.2.6.8 and 6.1.1.4'
H H 0.0000 0.0000 'International Tables Vol C Tables 4.2.6.8 and 6.1.1.4'
Si Si 0.0817 0.0704 'International Tables Vol C Tables 4.2.6.8 and 6.1.1.4'
Fe Fe 0.3463 0.8444 'International Tables Vol C Tables 4.2.6.8 and 6.1.1.4'
Cl Cl 0.1484 0.1585 'International Tables Vol C Tables 4.2.6.8 and 6.1.1.4'

loop_
_geom_angle_atom_site_label_1
_geom_angle_atom_site_label_2
_geom_angle_atom_site_label_3
_geom_angle
C6 Fe1 C1 89.7(3)
C6 Fe1 C7 42.3(3)
C1 Fe1 C7 110.8(3)
C6 Fe1 C2 109.8(3)
C1 Fe1 C2 42.1(3)
C7 Fe1 C2 101.0(3)
C6 Fe1 C5 111.6(3)
C1 Fe1 C5 42.4(3)
C7 Fe1 C5 149.1(3)
C2 Fe1 C5 69.4(3)
C6 Fe1 C10 42.0(3)
C1 Fe1 C10 110.8(3)
C7 Fe1 C10 69.1(3)
C2 Fe1 C10 147.6(3)
C5 Fe1 C10 102.8(3)
C6 Fe1 C8 69.7(3)
C1 Fe1 C8 150.5(3)
C7 Fe1 C8 39.9(3)
C2 Fe1 C8 124.5(4)
C5 Fe1 C8 165.4(3)
C10 Fe1 C8 68.0(3)
C6 Fe1 C3 149.7(3)
C1 Fe1 C3 69.4(3)
C7 Fe1 C3 124.2(3)
C2 Fe1 C3 40.2(3)
C5 Fe1 C3 67.8(3)
C10 Fe1 C3 166.3(3)
C8 Fe1 C3 119.0(3)
C6 Fe1 C9 69.5(3)
C1 Fe1 C9 150.6(3)
C7 Fe1 C9 67.7(3)
C2 Fe1 C9 164.5(4)
C5 Fe1 C9 125.7(3)
C10 Fe1 C9 40.0(3)
C8 Fe1 C9 40.1(3)
C3 Fe1 C9 137.3(3)
C6 Fe1 C4 151.3(3)
C1 Fe1 C4 69.6(3)
C7 Fe1 C4 164.0(3)
C2 Fe1 C4 68.2(3)
C5 Fe1 C4 39.9(3)
C10 Fe1 C4 126.4(3)
C8 Fe1 C4 136.4(3)
C3 Fe1 C4 40.1(3)
C9 Fe1 C4 120.2(3)
C1 Si1 C6 98.8(3)
C1 Si1 Cl1 109.5(3)
C6 Si1 Cl1 109.0(3)
C1 Si1 H1 117(4)
C6 Si1 H1 116(4)
Cl1 Si1 H1 106(4)
C2 C1 C5 105.4(7)
C2 C1 Si1 117.9(6)
C5 C1 Si1 118.3(5)
C2 C1 Fe1 69.8(4)
C5 C1 Fe1 69.8(4)
Si1 C1 Fe1 85.7(3)
C3 C2 C1 109.0(7)
C3 C2 Fe1 72.1(4)
C1 C2 Fe1 68.1(4)
C3 C2 H2 125.5
C1 C2 H2 125.5
Fe1 C2 H2 125.5
C2 C3 C4 108.5(7)
C2 C3 Fe1 67.7(4)
C4 C3 Fe1 70.1(4)
C2 C3 H3 125.7
C4 C3 H3 125.7
Fe1 C3 H3 125.7
C5 C4 C3 107.9(7)
C5 C4 Fe1 67.9(4)
C3 C4 Fe1 69.8(4)
C5 C4 H4 126.0
C3 C4 H4 126.0
Fe1 C4 H4 126.0
C4 C5 C1 109.3(7)
C4 C5 Fe1 72.2(5)
C1 C5 Fe1 67.8(4)
C4 C5 H5 125.3
C1 C5 H5 125.3
Fe1 C5 H5 125.3
C7 C6 C10 104.8(6)
C7 C6 Si1 119.1(5)
C10 C6 Si1 117.6(6)
C7 C6 Fe1 69.1(4)
C10 C6 Fe1 70.3(4)
Si1 C6 Fe1 85.7(3)
C8 C7 C6 110.2(7)
C8 C7 Fe1 72.7(5)
C6 C7 Fe1 68.6(4)
C8 C7 H7 124.9
C6 C7 H7 124.9
Fe1 C7 H7 124.9
C7 C8 C9 107.7(7)
C7 C8 Fe1 67.3(5)
C9 C8 Fe1 70.3(5)
C7 C8 H8 126.2
C9 C8 H8 126.2
Fe1 C8 H8 126.2
C10 C9 C8 108.2(7)
C10 C9 Fe1 68.0(4)
C8 C9 Fe1 69.6(4)
C10 C9 H9 125.9
C8 C9 H9 125.9
Fe1 C9 H9 125.9
C9 C10 C6 109.2(7)
C9 C10 Fe1 71.9(4)
C6 C10 Fe1 67.7(4)
C9 C10 H10 125.4
C6 C10 H10 125.4
Fe1 C10 H10 125.4

loop_
_geom_bond_atom_site_label_1
_geom_bond_atom_site_label_2
_geom_bond_distance
Fe1 C6 2.005(7)
Fe1 C1 2.009(7)
Fe1 C7 2.013(8)
Fe1 C2 2.032(7)
Fe1 C5 2.036(8)
Fe1 C10 2.040(8)
Fe1 C8 2.083(8)
Fe1 C3 2.089(8)
Fe1 C9 2.091(7)
Fe1 C4 2.093(7)
Cl1 Si1 2.055(3)
Si1 C1 1.863(8)
Si1 C6 1.867(7)
Si1 H1 1.34(9)
C1 C2 1.451(11)
C1 C5 1.462(10)
C2 C3 1.417(11)
C2 H2 1.0000
C3 C4 1.434(11)
C3 H3 1.0000
C4 C5 1.411(11)
C4 H4 1.0000
C5 H5 1.0000
C6 C7 1.450(12)
C6 C10 1.451(10)
C7 C8 1.401(11)
C7 H7 1.0000
C8 C9 1.431(12)
C8 H8 1.0000
C9 C10 1.414(11)
C9 H9 1.0000
C10 H10 1.0000

loop_
_geom_torsion_atom_site_label_1
_geom_torsion_atom_site_label_2
_geom_torsion_atom_site_label_3
_geom_torsion_atom_site_label_4
_geom_torsion
C6 Si1 C1 C2 -63.3(6)
Cl1 Si1 C1 C2 -177.2(5)
C6 Si1 C1 C5 65.4(7)
Cl1 Si1 C1 C5 -48.4(7)
C6 Si1 C1 Fe1 1.2(4)
Cl1 Si1 C1 Fe1 -112.7(2)
C6 Fe1 C1 C2 120.8(5)
C7 Fe1 C1 C2 83.3(5)
C5 Fe1 C1 C2 -115.9(6)
C10 Fe1 C1 C2 157.9(5)
C8 Fe1 C1 C2 76.1(8)
C3 Fe1 C1 C2 -36.7(5)
C9 Fe1 C1 C2 164.5(6)
C4 Fe1 C1 C2 -79.7(5)
C6 Fe1 C1 C5 -123.4(5)
C7 Fe1 C1 C5 -160.9(4)
C2 Fe1 C1 C5 115.9(6)
C10 Fe1 C1 C5 -86.2(5)
C8 Fe1 C1 C5 -168.0(6)
C3 Fe1 C1 C5 79.1(5)
C9 Fe1 C1 C5 -79.6(8)
C4 Fe1 C1 C5 36.2(4)
C6 Fe1 C1 Si1 -1.1(3)
C7 Fe1 C1 Si1 -38.6(4)
C2 Fe1 C1 Si1 -121.8(6)
C5 Fe1 C1 Si1 122.3(5)
C10 Fe1 C1 Si1 36.1(4)
C8 Fe1 C1 Si1 -45.7(8)
C3 Fe1 C1 Si1 -158.5(4)
C9 Fe1 C1 Si1 42.7(8)
C4 Fe1 C1 Si1 158.5(4)
C5 C1 C2 C3 -0.4(8)
Si1 C1 C2 C3 134.2(6)
Fe1 C1 C2 C3 60.7(5)
C5 C1 C2 Fe1 -61.1(5)
Si1 C1 C2 Fe1 73.5(4)
C6 Fe1 C2 C3 174.1(5)
C1 Fe1 C2 C3 -119.9(7)
C7 Fe1 C2 C3 131.1(5)
C5 Fe1 C2 C3 -79.5(5)
C10 Fe1 C2 C3 -160.8(6)
C8 Fe1 C2 C3 95.6(6)
C9 Fe1 C2 C3 89.6(13)
C4 Fe1 C2 C3 -36.6(5)
C6 Fe1 C2 C1 -66.0(5)
C7 Fe1 C2 C1 -109.0(5)
C5 Fe1 C2 C1 40.4(5)
C10 Fe1 C2 C1 -41.0(8)
C8 Fe1 C2 C1 -144.5(5)
C3 Fe1 C2 C1 119.9(7)
C9 Fe1 C2 C1 -150.5(11)
C4 Fe1 C2 C1 83.3(5)
C1 C2 C3 C4 0.0(9)
Fe1 C2 C3 C4 58.3(5)
C1 C2 C3 Fe1 -58.3(5)
C6 Fe1 C3 C2 -11.0(9)
C1 Fe1 C3 C2 38.4(5)
C7 Fe1 C3 C2 -63.4(6)
C5 Fe1 C3 C2 84.0(5)
C10 Fe1 C3 C2 132.1(13)
C8 Fe1 C3 C2 -110.4(5)
C9 Fe1 C3 C2 -156.8(6)
C4 Fe1 C3 C2 120.8(7)
C6 Fe1 C3 C4 -131.8(6)
C1 Fe1 C3 C4 -82.5(5)
C7 Fe1 C3 C4 175.7(4)
C2 Fe1 C3 C4 -120.8(7)
C5 Fe1 C3 C4 -36.8(5)
C10 Fe1 C3 C4 11.2(16)
C8 Fe1 C3 C4 128.8(5)
C9 Fe1 C3 C4 82.3(7)
C2 C3 C4 C5 0.4(9)
Fe1 C3 C4 C5 57.3(5)
C2 C3 C4 Fe1 -56.9(5)
C6 Fe1 C4 C5 8.2(8)
C1 Fe1 C4 C5 -38.3(4)
C7 Fe1 C4 C5 -133.1(11)
C2 Fe1 C4 C5 -83.5(5)
C10 Fe1 C4 C5 63.1(5)
C8 Fe1 C4 C5 158.7(5)
C3 Fe1 C4 C5 -120.2(6)
C9 Fe1 C4 C5 110.9(5)
C6 Fe1 C4 C3 128.4(6)
C1 Fe1 C4 C3 81.9(5)
C7 Fe1 C4 C3 -12.9(13)
C2 Fe1 C4 C3 36.6(5)
C5 Fe1 C4 C3 120.2(6)
C10 Fe1 C4 C3 -176.7(5)
C8 Fe1 C4 C3 -81.1(6)
C9 Fe1 C4 C3 -128.9(5)
C3 C4 C5 C1 -0.7(8)
Fe1 C4 C5 C1 57.8(5)
C3 C4 C5 Fe1 -58.5(5)
C2 C1 C5 C4 0.6(8)
Si1 C1 C5 C4 -133.7(6)
Fe1 C1 C5 C4 -60.5(5)
C2 C1 C5 Fe1 61.1(5)
Si1 C1 C5 Fe1 -73.2(5)
C6 Fe1 C5 C4 -175.8(4)
C1 Fe1 C5 C4 120.4(6)
C7 Fe1 C5 C4 156.9(6)
C2 Fe1 C5 C4 80.3(5)
C10 Fe1 C5 C4 -132.6(5)
C8 Fe1 C5 C4 -83.6(13)
C3 Fe1 C5 C4 37.0(4)
C9 Fe1 C5 C4 -96.1(5)
C6 Fe1 C5 C1 63.9(5)
C7 Fe1 C5 C1 36.6(8)
C2 Fe1 C5 C1 -40.1(4)
C10 Fe1 C5 C1 107.0(4)
C8 Fe1 C5 C1 156.0(12)
C3 Fe1 C5 C1 -83.4(5)
C9 Fe1 C5 C1 143.5(4)
C4 Fe1 C5 C1 -120.4(6)
C1 Si1 C6 C7 62.1(6)
Cl1 Si1 C6 C7 176.3(5)
C1 Si1 C6 C10 -66.2(6)
Cl1 Si1 C6 C10 48.0(6)
C1 Si1 C6 Fe1 -1.2(4)
Cl1 Si1 C6 Fe1 113.1(2)
C1 Fe1 C6 C7 -122.3(5)
C2 Fe1 C6 C7 -84.5(5)
C5 Fe1 C6 C7 -159.5(4)
C10 Fe1 C6 C7 115.3(6)
C8 Fe1 C6 C7 36.1(4)
C3 Fe1 C6 C7 -77.0(7)
C9 Fe1 C6 C7 79.0(5)
C4 Fe1 C6 C7 -165.2(6)
C1 Fe1 C6 C10 122.5(5)
C7 Fe1 C6 C10 -115.3(6)
C2 Fe1 C6 C10 160.2(5)
C5 Fe1 C6 C10 85.2(5)
C8 Fe1 C6 C10 -79.2(5)
C3 Fe1 C6 C10 167.7(6)
C9 Fe1 C6 C10 -36.3(5)
C4 Fe1 C6 C10 79.6(7)
C1 Fe1 C6 Si1 1.1(3)
C7 Fe1 C6 Si1 123.3(5)
C2 Fe1 C6 Si1 38.8(4)
C5 Fe1 C6 Si1 -36.2(4)
C10 Fe1 C6 Si1 -121.4(6)
C8 Fe1 C6 Si1 159.4(4)
C3 Fe1 C6 Si1 46.3(7)
C9 Fe1 C6 Si1 -157.7(4)
C4 Fe1 C6 Si1 -41.8(7)
C10 C6 C7 C8 0.6(8)
Si1 C6 C7 C8 -133.4(6)
Fe1 C6 C7 C8 -61.0(6)
C10 C6 C7 Fe1 61.7(5)
Si1 C6 C7 Fe1 -72.4(5)
C6 Fe1 C7 C8 120.7(7)
C1 Fe1 C7 C8 -174.5(5)
C2 Fe1 C7 C8 -131.9(5)
C5 Fe1 C7 C8 160.0(6)
C10 Fe1 C7 C8 80.3(5)
C3 Fe1 C7 C8 -95.8(6)
C9 Fe1 C7 C8 37.1(5)
C4 Fe1 C7 C8 -85.8(12)
C1 Fe1 C7 C6 64.8(5)
C2 Fe1 C7 C6 107.5(5)
C5 Fe1 C7 C6 39.3(8)
C10 Fe1 C7 C6 -40.4(4)
C8 Fe1 C7 C6 -120.7(7)
C3 Fe1 C7 C6 143.5(4)
C9 Fe1 C7 C6 -83.6(5)
C4 Fe1 C7 C6 153.5(10)
C6 C7 C8 C9 -0.3(9)
Fe1 C7 C8 C9 -58.8(6)
C6 C7 C8 Fe1 58.5(5)
C6 Fe1 C8 C7 -38.1(5)
C1 Fe1 C8 C7 10.4(9)
C2 Fe1 C8 C7 62.5(6)
C5 Fe1 C8 C7 -135.9(12)
C10 Fe1 C8 C7 -83.3(5)
C3 Fe1 C8 C7 109.8(5)
C9 Fe1 C8 C7 -120.0(7)
C4 Fe1 C8 C7 156.5(5)
C6 Fe1 C8 C9 81.9(5)
C1 Fe1 C8 C9 130.3(7)
C7 Fe1 C8 C9 120.0(7)
C2 Fe1 C8 C9 -177.5(4)
C5 Fe1 C8 C9 -15.9(15)
C10 Fe1 C8 C9 36.7(4)
C3 Fe1 C8 C9 -130.2(5)
C4 Fe1 C8 C9 -83.5(6)
C7 C8 C9 C10 -0.2(9)
Fe1 C8 C9 C10 -57.2(5)
C7 C8 C9 Fe1 57.0(5)
C6 Fe1 C9 C10 38.0(5)
C1 Fe1 C9 C10 -9.6(9)
C7 Fe1 C9 C10 83.6(5)
C2 Fe1 C9 C10 128.3(11)
C5 Fe1 C9 C10 -64.3(6)
C8 Fe1 C9 C10 120.6(7)
C3 Fe1 C9 C10 -159.6(5)
C4 Fe1 C9 C10 -112.0(5)
C6 Fe1 C9 C8 -82.5(5)
C1 Fe1 C9 C8 -130.1(7)
C7 Fe1 C9 C8 -37.0(5)
C2 Fe1 C9 C8 7.7(14)
C5 Fe1 C9 C8 175.1(5)
C10 Fe1 C9 C8 -120.6(7)
C3 Fe1 C9 C8 79.8(6)
C4 Fe1 C9 C8 127.5(5)
C8 C9 C10 C6 0.6(8)
Fe1 C9 C10 C6 -57.6(5)
C8 C9 C10 Fe1 58.2(5)
C7 C6 C10 C9 -0.7(8)
Si1 C6 C10 C9 134.1(6)
Fe1 C6 C10 C9 60.2(5)
C7 C6 C10 Fe1 -60.9(5)
Si1 C6 C10 Fe1 73.9(5)
C6 Fe1 C10 C9 -120.5(7)
C1 Fe1 C10 C9 175.0(5)
C7 Fe1 C10 C9 -79.8(5)
C2 Fe1 C10 C9 -157.0(6)
C5 Fe1 C10 C9 131.4(5)
C8 Fe1 C10 C9 -36.8(5)
C3 Fe1 C10 C9 86.5(14)
C4 Fe1 C10 C9 95.4(6)
C1 Fe1 C10 C6 -64.5(5)
C7 Fe1 C10 C6 40.7(4)
C2 Fe1 C10 C6 -36.5(8)
C5 Fe1 C10 C6 -108.1(5)
C8 Fe1 C10 C6 83.7(5)
C3 Fe1 C10 C6 -153.0(12)
C9 Fe1 C10 C6 120.5(7)
C4 Fe1 C10 C6 -144.1(5)
